data_7109927
loop_
_publ_author_name
'Hikaru Yanai'
'Yoichi Takahashi'
'Haruhiko Fukaya'
'Yasuo Dobashi'
'Takashi Matsumoto'

_publ_section_title
;
 2-(Pyridinium-1-yl)-1,1-bis(triflyl)ethanides: structural behaviour and
 availability as bis(triflyl)ethylating reagents
;
_journal_name_full Chem.Commun.
_journal_page_first 10091
_journal_paper_doi 10.1039/c3cc46171h
_journal_volume 49
_journal_year 2013
_chemical_formula_moiety 'C13 H15 F6 N O4 S2'
_chemical_formula_sum 'C13 H15 F6 N O4 S2'
_chemical_formula_weight 427.38
_chemical_melting_point 448
_chemical_name_systematic
; 
2-(2-Isobutylpyridin-1-ium-1-yl)-1,1-bis((trifluoromethyl)sulfonyl)ethan-1-ide
;
_space_group_IT_number 14
_symmetry_cell_setting monoclinic
_symmetry_space_group_name_Hall '-P 2yn'
_symmetry_space_group_name_H-M 'P 1 21/n 1'
_atom_sites_solution_hydrogens geom
_atom_sites_solution_primary direct
_atom_sites_solution_secondary difmap
_audit_creation_date '25 January 2013'
_audit_creation_method SHELXL-97
_cell_angle_alpha 90.00
_cell_angle_beta 91.9270(10)
_cell_angle_gamma 90.00
_cell_formula_units_Z 4
_cell_length_a 8.7218(8)
_cell_length_b 11.6643(11)
_cell_length_c 16.8924(15)
_cell_measurement_reflns_used 6266
_cell_measurement_temperature 90
_cell_measurement_theta_max 27.61
_cell_measurement_theta_min 2.41
_cell_volume 1717.6(3)
_computing_cell_refinement 'APEX2 (Bruker AXS, 2006)'
_computing_data_collection 'APEX2 (Bruker AXS, 2006)'
_computing_data_reduction 'SAINT (Bruker AXS, 2004)'
_computing_molecular_graphics 'XSHEL (Bruker AXS,2002)'
_computing_publication_material 'XCIF (Bruker AXS, 2001)'
_computing_structure_refinement 'SHELXL-97 (Sheldrick, 1997)'
_computing_structure_solution 'SHELXS-97 (Sheldrick, 1997)'
_diffrn_ambient_temperature 90
_diffrn_detector_area_resol_mean 8.333
_diffrn_measured_fraction_theta_full 0.998
_diffrn_measured_fraction_theta_max 0.998
_diffrn_measurement_device_type 'Bruker APEXII CCD area detector'
_diffrn_measurement_method 'phi and omega scans'
_diffrn_radiation_monochromator 'Bruker Helios multilayer confocal mirror'
_diffrn_radiation_source 'Bruker TXS fine-focus rotating anode'
_diffrn_radiation_type MoK\a
_diffrn_radiation_wavelength 0.71073
_diffrn_reflns_av_R_equivalents 0.0172
_diffrn_reflns_av_sigmaI/netI 0.0180
_diffrn_reflns_limit_h_max 6
_diffrn_reflns_limit_h_min -10
_diffrn_reflns_limit_k_max 12
_diffrn_reflns_limit_k_min -13
_diffrn_reflns_limit_l_max 19
_diffrn_reflns_limit_l_min -20
_diffrn_reflns_number 8174
_diffrn_reflns_theta_full 25.03
_diffrn_reflns_theta_max 25.03
_diffrn_reflns_theta_min 2.12
_exptl_absorpt_coefficient_mu 0.392
_exptl_absorpt_correction_T_max 0.9258
_exptl_absorpt_correction_T_min 0.8719
_exptl_absorpt_correction_type analytical
_exptl_absorpt_process_details
;
Crystal Faces plugin in Bruker APEX2 software
;
_exptl_crystal_colour colorless
_exptl_crystal_density_diffrn 1.653
_exptl_crystal_density_method 'not measured'
_exptl_crystal_description block
_exptl_crystal_F_000 872
_exptl_crystal_size_max 0.36
_exptl_crystal_size_mid 0.23
_exptl_crystal_size_min 0.20
_refine_diff_density_max 0.333
_refine_diff_density_min -0.384
_refine_diff_density_rms 0.051
_refine_ls_extinction_method none
_refine_ls_goodness_of_fit_ref 1.049
_refine_ls_hydrogen_treatment constr
_refine_ls_matrix_type full
_refine_ls_number_parameters 238
_refine_ls_number_reflns 3033
_refine_ls_number_restraints 0
_refine_ls_restrained_S_all 1.049
_refine_ls_R_factor_all 0.0275
_refine_ls_R_factor_gt 0.0260
_refine_ls_shift/su_max 0.000
_refine_ls_shift/su_mean 0.000
_refine_ls_structure_factor_coef Fsqd
_refine_ls_weighting_details 'calc w=1/[\s^2^(Fo^2^)+(0.0320P)^2^+1.2705P] where P=(Fo^2^+2Fc^2^)/3'
_refine_ls_weighting_scheme calc
_refine_ls_wR_factor_gt 0.0667
_refine_ls_wR_factor_ref 0.0678
_reflns_number_gt 2847
_reflns_number_total 3033
_reflns_threshold_expression >2sigma(I)
_cod_data_source_file c3cc46171h.txt
_cod_data_source_block CBA09-2d
_cod_original_sg_symbol_H-M 'P 21/n'
_cod_database_code 7109927

loop_
_symmetry_equiv_pos_as_xyz
'x, y, z'
'-x+1/2, y+1/2, -z+1/2'
'-x, -y, -z'
'x-1/2, -y-1/2, z-1/2'

loop_
_atom_site_label
_atom_site_type_symbol
_atom_site_fract_x
_atom_site_fract_y
_atom_site_fract_z
_atom_site_U_iso_or_equiv
_atom_site_adp_type
_atom_site_occupancy
_atom_site_symmetry_multiplicity
_atom_site_calc_flag
_atom_site_refinement_flags
S1 S 0.75749(4) 0.45589(3) 0.12864(2) 0.01161(10) Uani 1 1 d .
S2 S 0.89990(4) 0.23781(3) 0.08573(2) 0.01125(10) Uani 1 1 d .
N1 N 0.55776(14) 0.28189(11) -0.02760(7) 0.0115(3) Uani 1 1 d .
C3 C 0.28750(18) 0.16233(15) -0.04321(10) 0.0192(3) Uani 1 1 d .
H3 H 0.1951 0.1195 -0.0486 0.023 Uiso 1 1 calc R
C12 C 0.90858(18) 0.56091(14) 0.10636(9) 0.0156(3) Uani 1 1 d .
C10 C 0.70297(17) 0.35274(13) -0.01653(9) 0.0126(3) Uani 1 1 d .
H10A H 0.7782 0.3267 -0.0553 0.015 Uiso 1 1 calc R
H10B H 0.6783 0.4339 -0.0285 0.015 Uiso 1 1 calc R
C4 C 0.32709(18) 0.21615(14) 0.02791(10) 0.0168(3) Uani 1 1 d .
H4 H 0.2616 0.2118 0.0716 0.020 Uiso 1 1 calc R
C11 C 0.77605(17) 0.34608(13) 0.06485(9) 0.0117(3) Uani 1 1 d .
C5 C 0.46228(17) 0.27553(14) 0.03383(9) 0.0142(3) Uani 1 1 d .
H5 H 0.4898 0.3131 0.0821 0.017 Uiso 1 1 calc R
C1 C 0.52069(18) 0.23311(13) -0.09898(9) 0.0135(3) Uani 1 1 d .
C13 C 0.79722(19) 0.13203(14) 0.14536(10) 0.0199(4) Uani 1 1 d .
C7 C 0.75691(18) 0.15765(14) -0.17125(9) 0.0173(3) Uani 1 1 d .
H7 H 0.8280 0.1718 -0.1246 0.021 Uiso 1 1 calc R
C6 C 0.62310(18) 0.24504(14) -0.16886(9) 0.0156(3) Uani 1 1 d .
H6A H 0.6668 0.3234 -0.1685 0.019 Uiso 1 1 calc R
H6B H 0.5592 0.2368 -0.2181 0.019 Uiso 1 1 calc R
C2 C 0.38418(18) 0.17190(14) -0.10606(10) 0.0173(3) Uani 1 1 d .
H2 H 0.3568 0.1360 -0.1550 0.021 Uiso 1 1 calc R
C8 C 0.84523(19) 0.17693(17) -0.24701(10) 0.0234(4) Uani 1 1 d .
H8A H 0.9362 0.1275 -0.2463 0.035 Uiso 1 1 calc R
H8B H 0.8770 0.2574 -0.2499 0.035 Uiso 1 1 calc R
H8C H 0.7790 0.1582 -0.2932 0.035 Uiso 1 1 calc R
C9 C 0.6988(2) 0.03438(16) -0.16722(12) 0.0292(4) Uani 1 1 d .
H9A H 0.6238 0.0208 -0.2107 0.044 Uiso 1 1 calc R
H9B H 0.6501 0.0219 -0.1165 0.044 Uiso 1 1 calc R
H9C H 0.7852 -0.0186 -0.1719 0.044 Uiso 1 1 calc R
O4 O 1.02574(12) 0.26988(10) 0.13790(6) 0.0160(2) Uani 1 1 d .
O2 O 0.79230(12) 0.42458(10) 0.20934(6) 0.0165(2) Uani 1 1 d .
O3 O 0.92750(13) 0.17594(10) 0.01394(6) 0.0174(2) Uani 1 1 d .
O1 O 0.61883(12) 0.51782(10) 0.10755(7) 0.0173(2) Uani 1 1 d .
F1 F 0.89996(11) 0.58887(8) 0.02953(5) 0.0198(2) Uani 1 1 d .
F2 F 1.04867(10) 0.51906(8) 0.12255(6) 0.0213(2) Uani 1 1 d .
F3 F 0.89214(12) 0.65595(8) 0.14860(6) 0.0236(2) Uani 1 1 d .
F5 F 0.88631(11) 0.04072(8) 0.15747(6) 0.0242(2) Uani 1 1 d .
F6 F 0.66950(12) 0.09733(9) 0.10700(8) 0.0356(3) Uani 1 1 d .
F4 F 0.76057(14) 0.17460(9) 0.21471(7) 0.0377(3) Uani 1 1 d .

loop_
_atom_site_aniso_label
_atom_site_aniso_U_11
_atom_site_aniso_U_22
_atom_site_aniso_U_33
_atom_site_aniso_U_23
_atom_site_aniso_U_13
_atom_site_aniso_U_12
S1 0.01212(19) 0.0122(2) 0.01064(19) -0.00060(14) 0.00177(14) -0.00088(14)
S2 0.00984(19) 0.0134(2) 0.01049(19) 0.00021(14) 0.00057(14) 0.00011(14)
N1 0.0102(6) 0.0124(6) 0.0118(6) 0.0008(5) -0.0005(5) 0.0015(5)
C3 0.0118(7) 0.0207(9) 0.0250(9) -0.0028(7) -0.0009(6) -0.0013(6)
C12 0.0188(8) 0.0150(8) 0.0131(8) -0.0017(6) 0.0020(6) -0.0023(6)
C10 0.0123(7) 0.0138(8) 0.0117(7) 0.0003(6) 0.0004(6) -0.0023(6)
C4 0.0120(7) 0.0205(9) 0.0180(8) -0.0004(7) 0.0034(6) 0.0014(6)
C11 0.0118(7) 0.0120(8) 0.0112(7) -0.0003(6) -0.0001(6) -0.0004(6)
C5 0.0132(7) 0.0170(8) 0.0124(7) -0.0001(6) 0.0004(6) 0.0029(6)
C1 0.0141(7) 0.0131(8) 0.0130(7) 0.0008(6) -0.0028(6) 0.0048(6)
C13 0.0181(8) 0.0151(8) 0.0269(9) 0.0035(7) 0.0038(7) 0.0006(7)
C7 0.0152(8) 0.0243(9) 0.0122(7) -0.0014(6) -0.0008(6) 0.0035(7)
C6 0.0163(8) 0.0200(8) 0.0104(7) -0.0003(6) -0.0014(6) 0.0018(6)
C2 0.0153(8) 0.0189(8) 0.0173(8) -0.0044(6) -0.0032(6) 0.0018(6)
C8 0.0178(8) 0.0362(11) 0.0162(8) -0.0014(7) 0.0021(7) 0.0045(7)
C9 0.0289(10) 0.0239(10) 0.0353(11) -0.0004(8) 0.0089(8) 0.0071(8)
O4 0.0125(5) 0.0203(6) 0.0149(5) 0.0001(4) -0.0020(4) 0.0005(4)
O2 0.0212(6) 0.0183(6) 0.0101(5) -0.0005(4) 0.0021(4) -0.0008(5)
O3 0.0185(6) 0.0190(6) 0.0145(6) -0.0031(5) -0.0001(4) 0.0048(5)
O1 0.0159(6) 0.0156(6) 0.0203(6) -0.0009(5) 0.0013(4) 0.0023(4)
F1 0.0263(5) 0.0180(5) 0.0155(5) 0.0032(4) 0.0054(4) -0.0018(4)
F2 0.0142(5) 0.0236(5) 0.0261(5) 0.0011(4) 0.0001(4) -0.0039(4)
F3 0.0310(5) 0.0161(5) 0.0241(5) -0.0081(4) 0.0064(4) -0.0064(4)
F5 0.0252(5) 0.0169(5) 0.0306(6) 0.0085(4) 0.0005(4) 0.0047(4)
F6 0.0182(5) 0.0219(6) 0.0662(8) 0.0146(5) -0.0067(5) -0.0069(4)
F4 0.0579(8) 0.0235(6) 0.0337(6) 0.0056(5) 0.0313(6) 0.0005(5)

loop_
_atom_type_symbol
_atom_type_description
_atom_type_scat_dispersion_real
_atom_type_scat_dispersion_imag
_atom_type_scat_source
C C 0.0033 0.0016 'International Tables Vol C Tables 4.2.6.8 and 6.1.1.4'
H H 0.0000 0.0000 'International Tables Vol C Tables 4.2.6.8 and 6.1.1.4'
N N 0.0061 0.0033 'International Tables Vol C Tables 4.2.6.8 and 6.1.1.4'
O O 0.0106 0.0060 'International Tables Vol C Tables 4.2.6.8 and 6.1.1.4'
F F 0.0171 0.0103 'International Tables Vol C Tables 4.2.6.8 and 6.1.1.4'
S S 0.1246 0.1234 'International Tables Vol C Tables 4.2.6.8 and 6.1.1.4'

loop_
_geom_angle_atom_site_label_1
_geom_angle_atom_site_label_2
_geom_angle_atom_site_label_3
_geom_angle
O2 S1 O1 120.74(7)
O2 S1 C11 113.11(7)
O1 S1 C11 108.68(7)
O2 S1 C12 103.47(7)
O1 S1 C12 102.44(7)
C11 S1 C12 106.81(7)
O4 S2 O3 120.18(7)
O4 S2 C11 113.81(7)
O3 S2 C11 108.83(7)
O4 S2 C13 102.39(7)
O3 S2 C13 102.89(7)
C11 S2 C13 107.16(7)
C5 N1 C1 121.44(13)
C5 N1 C10 117.85(12)
C1 N1 C10 120.56(12)
C2 C3 C4 119.18(15)
C2 C3 H3 120.4
C4 C3 H3 120.4
F3 C12 F2 108.03(12)
F3 C12 F1 108.31(13)
F2 C12 F1 108.00(12)
F3 C12 S1 110.69(10)
F2 C12 S1 111.70(11)
F1 C12 S1 110.01(10)
C11 C10 N1 114.35(12)
C11 C10 H10A 108.7
N1 C10 H10A 108.7
C11 C10 H10B 108.7
N1 C10 H10B 108.7
H10A C10 H10B 107.6
C5 C4 C3 118.73(15)
C5 C4 H4 120.6
C3 C4 H4 120.6
C10 C11 S1 120.03(11)
C10 C11 S2 118.63(11)
S1 C11 S2 120.57(9)
N1 C5 C4 121.49(14)
N1 C5 H5 119.3
C4 C5 H5 119.3
N1 C1 C2 117.89(14)
N1 C1 C6 121.62(14)
C2 C1 C6 120.49(14)
F4 C13 F5 108.79(14)
F4 C13 F6 108.78(14)
F5 C13 F6 107.81(14)
F4 C13 S2 111.67(12)
F5 C13 S2 109.14(11)
F6 C13 S2 110.55(12)
C9 C7 C8 110.64(14)
C9 C7 C6 111.50(13)
C8 C7 C6 108.97(13)
C9 C7 H7 108.6
C8 C7 H7 108.6
C6 C7 H7 108.6
C1 C6 C7 115.15(13)
C1 C6 H6A 108.5
C7 C6 H6A 108.5
C1 C6 H6B 108.5
C7 C6 H6B 108.5
H6A C6 H6B 107.5
C3 C2 C1 121.22(15)
C3 C2 H2 119.4
C1 C2 H2 119.4
C7 C8 H8A 109.5
C7 C8 H8B 109.5
H8A C8 H8B 109.5
C7 C8 H8C 109.5
H8A C8 H8C 109.5
H8B C8 H8C 109.5
C7 C9 H9A 109.5
C7 C9 H9B 109.5
H9A C9 H9B 109.5
C7 C9 H9C 109.5
H9A C9 H9C 109.5
H9B C9 H9C 109.5

loop_
_geom_bond_atom_site_label_1
_geom_bond_atom_site_label_2
_geom_bond_distance
S1 O2 1.4339(11)
S1 O1 1.4431(11)
S1 C11 1.6851(15)
S1 C12 1.8472(16)
S2 O4 1.4340(11)
S2 O3 1.4384(11)
S2 C11 1.6913(15)
S2 C13 1.8438(17)
N1 C5 1.3543(19)
N1 C1 1.362(2)
N1 C10 1.5186(19)
C3 C2 1.382(2)
C3 C4 1.389(2)
C3 H3 0.9500
C12 F3 1.3287(18)
C12 F2 1.3356(18)
C12 F1 1.3377(18)
C10 C11 1.498(2)
C10 H10A 0.9900
C10 H10B 0.9900
C4 C5 1.368(2)
C4 H4 0.9500
C5 H5 0.9500
C1 C2 1.390(2)
C1 C6 1.511(2)
C13 F4 1.322(2)
C13 F5 1.3302(19)
C13 F6 1.333(2)
C7 C9 1.527(3)
C7 C8 1.532(2)
C7 C6 1.551(2)
C7 H7 1.0000
C6 H6A 0.9900
C6 H6B 0.9900
C2 H2 0.9500
C8 H8A 0.9800
C8 H8B 0.9800
C8 H8C 0.9800
C9 H9A 0.9800
C9 H9B 0.9800
C9 H9C 0.9800

loop_
_geom_torsion_atom_site_label_1
_geom_torsion_atom_site_label_2
_geom_torsion_atom_site_label_3
_geom_torsion_atom_site_label_4
_geom_torsion
O2 S1 C12 F3 -66.88(12)
O1 S1 C12 F3 59.35(12)
C11 S1 C12 F3 173.51(11)
O2 S1 C12 F2 53.53(12)
O1 S1 C12 F2 179.77(10)
C11 S1 C12 F2 -66.08(12)
O2 S1 C12 F1 173.46(10)
O1 S1 C12 F1 -60.31(12)
C11 S1 C12 F1 53.85(12)
C5 N1 C10 C11 36.78(18)
C1 N1 C10 C11 -147.56(13)
C2 C3 C4 C5 -1.1(2)
N1 C10 C11 S1 -103.82(14)
N1 C10 C11 S2 86.12(14)
O2 S1 C11 C10 162.48(11)
O1 S1 C11 C10 25.51(14)
C12 S1 C11 C10 -84.34(13)
O2 S1 C11 S2 -27.66(12)
O1 S1 C11 S2 -164.63(9)
C12 S1 C11 S2 85.52(11)
O4 S2 C11 C10 144.10(11)
O3 S2 C11 C10 7.14(14)
C13 S2 C11 C10 -103.46(12)
O4 S2 C11 S1 -25.90(12)
O3 S2 C11 S1 -162.86(9)
C13 S2 C11 S1 86.54(11)
C1 N1 C5 C4 2.5(2)
C10 N1 C5 C4 178.14(14)
C3 C4 C5 N1 -0.5(2)
C5 N1 C1 C2 -2.8(2)
C10 N1 C1 C2 -178.25(13)
C5 N1 C1 C6 176.89(14)
C10 N1 C1 C6 1.4(2)
O4 S2 C13 F4 55.12(13)
O3 S2 C13 F4 -179.56(12)
C11 S2 C13 F4 -64.91(14)
O4 S2 C13 F5 -65.20(13)
O3 S2 C13 F5 60.13(13)
C11 S2 C13 F5 174.78(11)
O4 S2 C13 F6 176.38(11)
O3 S2 C13 F6 -58.29(13)
C11 S2 C13 F6 56.36(13)
N1 C1 C6 C7 83.91(18)
C2 C1 C6 C7 -96.45(17)
C9 C7 C6 C1 54.98(18)
C8 C7 C6 C1 177.40(13)
C4 C3 C2 C1 0.8(2)
N1 C1 C2 C3 1.1(2)
C6 C1 C2 C3 -178.54(15)
